data_2000764
loop_
_publ_author_name
'Luss, H. R.'
'Texter, J.'

_publ_section_title
;Structure of
 <i>N</i>-{2-[2,4-bis(1,1-dimethylpropyl)phenoxy]ethyl}-1-hydroxy-2-naphthalenecarboxamide
;
_journal_issue 7
_journal_name_full 'Acta Crystallographica Section C'
_journal_page_first 1269
_journal_page_last 1272
_journal_paper_doi 10.1107/S0108270191013847
_journal_volume 48
_journal_year 1992
_chemical_formula_sum 'C29 H37 N O3'
_chemical_formula_weight 447.62
_space_group_IT_number 14
_space_group_name_Hall '-P 2yn'
_space_group_name_H-M_alt 'P 1 21/n 1'
_symmetry_cell_setting monoclinic
_symmetry_space_group_name_Hall '-P 2yn'
_symmetry_space_group_name_H-M 'P 1 21/n 1'
_cell_angle_alpha 90
_cell_angle_beta 97.256(17)
_cell_angle_gamma 90
_cell_formula_units_Z 4
_cell_length_a 13.391(2)
_cell_length_b 28.817(3)
_cell_length_c 6.667(2)
_cell_volume 2552.1(9)
_diffrn_radiation_type Mo
_diffrn_radiation_wavelength 0.71073
_exptl_absorpt_coefficient_mu 0.069
_exptl_crystal_density_diffrn 1.165
_exptl_crystal_F_000 968
_cod_data_source_file cr0359.cif
_cod_data_source_block cr0359a
_cod_original_cell_volume 2552(2)
_cod_original_formula_sum 'C29 H37 N1 O3'
_cod_database_code 2000764

loop_
_space_group_symop_id
_space_group_symop_operation_xyz
1 x,y,z
2 -x+1/2,y+1/2,-z+1/2
3 -x,-y,-z
4 x+1/2,-y+1/2,z+1/2

loop_
_atom_site_label
_atom_site_fract_x
_atom_site_fract_y
_atom_site_fract_z
O(1) .1812(3) .18810(10) -.3012(5)
O(2) .0708(2) .14670(10) -.0790(5)
O(3) .1115(2) .04720(10) .4252(5)
N .1213(3) .13580(10) .2503(6)
C(1) .2531(4) .1887(2) -.1401(7)
C(2) .3467(4) .2104(2) -.1665(7)
C(3) .3617(4) .2336(2) -.3465(8)
C(4) .4515(5) .2543(2) -.3655(9)
C(5) .5304(4) .2527(2) -.2070(10)
C(6) .5174(4) .2307(2) -.0327(9)
C(7) .4260(4) .2092(2) -.0063(7)
C(8) .4096(4) .1874(2) .1768(8)
C(9) .3202(4) .1688(2) .2009(8)
C(10) .2382(3) .1691(2) .0424(7)
C(11) .1382(3) .1498(2) .0666(7)
C(12) .0282(3) .1144(2) .2918(7)
C(13) .0329(3) .0626(2) .2757(7)
C(14) .1421(3) .0015(2) .4231(6)
C(15) .2268(3) -.0111(2) .5596(6)
C(16) .2573(3) -.0573(2) .5532(7)
C(17) .2100(3) -.0907(2) .4222(7)
C(18) .1267(3) -.0767(2) .2946(7)
C(19) .0931(3) -.0312(2) .2964(7)
C(20) .2833(3) .0237(2) .7093(7)
C(21) .3232(4) .0653(2) .5966(8)
C(22) .3903(5) .0525(2) .4410(10)
C(23) .2106(4) .0425(2) .8534(8)
C(24) .3718(4) .0013(2) .8431(8)
C(25) .2530(4) -.1397(2) .4197(8)
C(27) .3876(6) -.1140(3) .1970(10)
C(26A) .3672(6) -.1384(3) .3930(10)
C(28A) .1970(7) -.1713(3) .2620(10)
C(29A) .2528(6) -.1622(3) .6410(10)
C(26B) .297(2) -.1438(9) .196(4)
C(28B) .1600(10) -.1760(6) .368(3)
C(29B) .320(2) -.1546(8) .588(3)
H(N) .171(3) .1410(10) .354(6)
H(1) .124(4) .172(2) -.248(8)

loop_
_geom_bond_atom_site_label_1
_geom_bond_atom_site_label_2
_geom_bond_distance
O(1) C(1) 1.349(5)
O(2) C(11) 1.241(5)
O(3) C(13) 1.426(5)
N C(11) 1.335(5)
N H(N) 0.91(4)
C(1) C(10) 1.378(6)
C(2) C(7) 1.408(6)
C(4) C(5) 1.395(8)
C(6) C(7) 1.402(6)
C(8) C(9) 1.340(6)
C(10) C(11) 1.478(6)
C(14) C(15) 1.409(5)
C(15) C(16) 1.393(5)
C(16) C(17) 1.396(5)
C(17) C(25) 1.527(6)
C(20) C(21) 1.546(6)
C(20) C(24) 1.533(6)
C(25) C(26A) 1.562(8)
C(25) C(29A) 1.612(9)
C(25) C(28B) 1.63(2)
C(27) C(26A) 1.536(9)
O(1) H(1) 1.00(5)
O(3) C(14) 1.378(5)
N C(12) 1.449(5)
C(1) C(2) 1.431(6)
C(2) C(3) 1.410(6)
C(3) C(4) 1.362(7)
C(5) C(6) 1.356(7)
C(7) C(8) 1.414(6)
C(9) C(10) 1.424(6)
C(12) C(13) 1.497(6)
C(14) C(19) 1.376(5)
C(15) C(20) 1.544(5)
C(17) C(18) 1.374(6)
C(18) C(19) 1.387(6)
C(20) C(23) 1.549(6)
C(21) C(22) 1.502(7)
C(25) C(28A) 1.517(9)
C(25) C(26B) 1.67(2)
C(25) C(29B) 1.42(2)
C(27) C(26B) 1.49(2)
